data_4323587
loop_
_publ_author_name
'Wa-Hung Leung'
'Joyce L. C. Chim'
'Hongwei Hou'
'Tom S. M. Hun'
'Ian D. Williams'
'Wing-Tak Wong'

_publ_section_title
;
 Oxidation Reactions of Dithiocarbamate Complexes of Ruthenium(II)
;
_journal_name_full 'Inorganic Chemistry'
_journal_page_first 4432
_journal_page_last 4437
_journal_paper_doi 10.1021/ic970053q
_journal_volume 36
_journal_year 1997
_chemical_formula_sum 'C34 H72 I6 N6 O2 Ru3 S14'
_chemical_formula_weight 2110.46
_space_group_IT_number 2
_symmetry_cell_setting triclinic
_symmetry_Int_Tables_number 2
_symmetry_space_group_name_Hall '-P 1'
_symmetry_space_group_name_H-M 'P -1'
_audit_creation_date 'Fri Aug  8 05:49:26 2026'
_audit_creation_method 'from TEXRAY.INF file'
_cell_angle_alpha 97.57(2)
_cell_angle_beta 110.01(2)
_cell_angle_gamma 71.25(2)
_cell_formula_units_Z 2
_cell_length_a 14.125(3)
_cell_length_b 20.829(6)
_cell_length_c 13.658(3)
_cell_measurement_reflns_used 25
_cell_measurement_temperature 296.2
_cell_measurement_theta_max 16.6
_cell_measurement_theta_min 13.8
_cell_volume 3574.3(16)
_computing_cell_refinement 'MSC/AFC Diffractometer Control'
_computing_data_collection 'MSC/AFC Diffractometer Control'
_computing_data_reduction teXsan
_computing_publication_material teXsan
_computing_structure_refinement teXsan
_diffrn_ambient_temperature 296.2
_diffrn_measurement_device AFC7R
_diffrn_measurement_method 'omega/2-theta scans'
_diffrn_orient_matrix_UB_11 0.06900
_diffrn_orient_matrix_UB_12 -0.03562
_diffrn_orient_matrix_UB_13 0.02763
_diffrn_orient_matrix_UB_21 0.03737
_diffrn_orient_matrix_UB_22 0.02943
_diffrn_orient_matrix_UB_23 -0.01407
_diffrn_orient_matrix_UB_31 0.00816
_diffrn_orient_matrix_UB_32 0.02091
_diffrn_orient_matrix_UB_33 0.07151
_diffrn_radiation_monochromator graphite
_diffrn_radiation_source 'X-ray tube'
_diffrn_radiation_type MoKalpha
_diffrn_radiation_wavelength 0.7107
_diffrn_reflns_av_R_equivalents 3.83
_diffrn_reflns_limit_h_max 15
_diffrn_reflns_limit_h_min 0
_diffrn_reflns_limit_k_max 22
_diffrn_reflns_limit_k_min -21
_diffrn_reflns_limit_l_max 13
_diffrn_reflns_limit_l_min -14
_diffrn_reflns_number 9796
_diffrn_reflns_theta_max 22.50
_diffrn_standards_decay_% -2.49
_diffrn_standards_interval_count 250
_diffrn_standards_number 3
_exptl_absorpt_coefficient_mu 3.659
_exptl_absorpt_correction_T_max 1.000
_exptl_absorpt_correction_T_min 0.585
_exptl_absorpt_correction_type empirical
_exptl_absorpt_process_details psi-scan
_exptl_crystal_colour blue
_exptl_crystal_density_diffrn 1.961
_exptl_crystal_description plate
_exptl_crystal_F_000 2016.00
_exptl_crystal_size_max 0.410
_exptl_crystal_size_mid 0.240
_exptl_crystal_size_min 0.230
_refine_diff_density_max 2.73
_refine_diff_density_min -2.22
_refine_ls_extinction_method none
_refine_ls_goodness_of_fit_obs 2.945
_refine_ls_hydrogen_treatment noref
_refine_ls_matrix_type full
_refine_ls_number_parameters 376
_refine_ls_number_reflns 6302
_refine_ls_number_restraints 0
_refine_ls_R_factor_obs 0.0608
_refine_ls_shift/esd_max 0.0327
_refine_ls_structure_factor_coef F
_refine_ls_weighting_scheme sigma
_refine_ls_wR_factor_obs 0.0569
_reflns_number_observed 6302
_reflns_number_total 9340
_reflns_observed_criterion 3.00
_cod_data_source_file ic970053q_3.cif
_cod_data_source_block wong281-whl113
_cod_original_cell_volume 3574(1)
_cod_original_sg_symbol_H-M 'P -1 '
_cod_original_formula_sum 'C34 H72 I6 N6 O2 S14 Ru3 '
_cod_database_code 4323587

loop_
_symmetry_equiv_pos_as_xyz
'   +x,   +y,   +z'
'   -x,   -y,   -z'

loop_
_atom_site_aniso_label
_atom_site_aniso_U_11
_atom_site_aniso_U_22
_atom_site_aniso_U_33
_atom_site_aniso_U_12
_atom_site_aniso_U_13
_atom_site_aniso_U_23
I(1) 0.370(4) 0.069(1) 0.320(4) -0.051(2) 0.236(3) -0.005(2)
I(2) 0.100(1) 0.0438(8) 0.137(1) -0.0200(8) 0.0142(10) 0.0063(8)
I(3) 0.107(1) 0.077(1) 0.294(3) -0.034(1) 0.092(2) 0.012(1)
I(4) 0.227(2) 0.138(2) 0.090(1) -0.040(2) 0.033(1) 0.031(1)
I(5) 0.195(2) 0.120(1) 0.0463(8) -0.093(1) 0.0305(9) -0.0048(8)
I(6) 0.152(2) 0.144(2) 0.0643(9) -0.085(1) 0.0339(10) -0.0143(9)
Ru(1) 0.0324(6) 0.0311(7) 0.0302(6) -0.0127(5) 0.0045(5) 0.0031(5)
Ru(2) 0.0335(6) 0.0289(7) 0.0314(6) -0.0117(5) 0.0046(5) 0.0017(5)
Ru(3) 0.0388(7) 0.0292(7) 0.0440(7) -0.0112(6) 0.0071(6) 0.0026(6)
S(1) 0.037(2) 0.040(2) 0.040(2) -0.011(2) 0.009(2) 0.002(2)
S(2) 0.056(2) 0.037(2) 0.036(2) -0.016(2) 0.008(2) 0.006(2)
S(3) 0.038(2) 0.047(2) 0.037(2) -0.019(2) 0.003(2) 0.005(2)
S(4) 0.036(2) 0.035(2) 0.032(2) -0.013(2) 0.006(2) 0.002(2)
S(5) 0.040(2) 0.039(2) 0.041(2) -0.019(2) 0.008(2) -0.005(2)
S(6) 0.037(2) 0.036(2) 0.029(2) -0.015(2) 0.003(2) 0.003(2)
S(7) 0.039(2) 0.039(2) 0.036(2) -0.018(2) 0.002(2) 0.004(2)
S(8) 0.043(2) 0.037(2) 0.043(2) -0.015(2) 0.009(2) 0.006(2)
S(9) 0.041(2) 0.040(2) 0.043(2) -0.013(2) 0.000(2) 0.002(2)
S(10) 0.046(2) 0.035(2) 0.042(2) -0.015(2) 0.013(2) -0.003(2)
S(11) 0.040(2) 0.046(3) 0.060(3) -0.010(2) 0.007(2) -0.001(2)
S(12) 0.056(3) 0.040(3) 0.067(3) -0.010(2) 0.016(2) -0.008(2)
S(13) 0.062(3) 0.040(3) 0.073(3) -0.018(2) 0.008(2) 0.019(2)
S(14) 0.048(2) 0.048(3) 0.063(3) -0.025(2) 0.003(2) 0.012(2)

loop_
_atom_site_label
_atom_site_fract_x
_atom_site_fract_y
_atom_site_fract_z
_atom_site_U_iso_or_equiv
_atom_site_thermal_displace_type
_atom_site_calc_flag
_atom_site_calc_attached_atom
I(1) 0.1372(2) 0.19634(10) -0.4764(2) 0.221(1) Uij ? ?
I(2) 0.0467(1) 0.14305(6) -0.3549(1) 0.0989(6) Uij ? ?
I(3) -0.0403(1) 0.08609(8) -0.2368(2) 0.1474(9) Uij ? ?
I(4) -0.3140(2) 0.2523(1) 0.0009(1) 0.1564(9) Uij ? ?
I(5) -0.5319(1) 0.33727(8) -0.0532(1) 0.1114(6) Uij ? ?
I(6) -0.7565(1) 0.41569(9) -0.1129(1) 0.1113(7) Uij ? ?
Ru(1) 0.22383(8) 0.51806(6) 0.27972(8) 0.0314(3) Uij ? ?
Ru(2) 0.35095(8) 0.33378(6) 0.30401(8) 0.0319(3) Uij ? ?
Ru(3) 0.42551(9) 0.19063(6) 0.30716(9) 0.0382(4) Uij ? ?
S(1) 0.1407(3) 0.5996(2) 0.3773(3) 0.039(1) Uij ? ?
S(2) 0.1807(3) 0.5894(2) 0.1495(3) 0.044(1) Uij ? ?
S(3) 0.0706(3) 0.4781(2) 0.2199(3) 0.041(1) Uij ? ?
S(4) 0.2547(3) 0.4292(2) 0.3956(3) 0.035(1) Uij ? ?
S(5) 0.3930(3) 0.5334(2) 0.3594(3) 0.040(1) Uij ? ?
S(6) 0.3455(3) 0.4278(2) 0.2125(3) 0.035(1) Uij ? ?
S(7) 0.5002(3) 0.3353(2) 0.4576(3) 0.039(1) Uij ? ?
S(8) 0.3495(3) 0.2631(2) 0.4203(3) 0.040(1) Uij ? ?
S(9) 0.2041(3) 0.3267(2) 0.1517(3) 0.044(1) Uij ? ?
S(10) 0.4222(3) 0.2606(2) 0.1875(3) 0.041(1) Uij ? ?
S(11) 0.6106(3) 0.1807(2) 0.3805(3) 0.052(1) Uij ? ?
S(12) 0.5173(3) 0.1004(2) 0.2150(3) 0.056(1) Uij ? ?
S(13) 0.4283(3) 0.0985(2) 0.3976(3) 0.059(1) Uij ? ?
S(14) 0.2558(3) 0.1713(2) 0.2332(3) 0.053(1) Uij ? ?
O(1) 0.1351(7) 0.5753(5) 0.4712(7) 0.048(3) Uij ? ?
O(2) 0.1449(8) 0.6629(6) 0.1706(8) 0.071(3) Uij ? ?
N(1) 0.0700(9) 0.4063(6) 0.3702(9) 0.045(3) Uij ? ?
N(2) 0.5439(8) 0.4412(5) 0.2979(8) 0.037(3) Uij ? ?
N(3) 0.4966(10) 0.2658(6) 0.6092(10) 0.056(4) Uij ? ?
N(4) 0.2716(10) 0.2419(6) 0.0046(10) 0.055(3) Uij ? ?
N(5) 0.726(1) 0.0814(7) 0.284(1) 0.073(4) Uij ? ?
N(6) 0.250(1) 0.0618(7) 0.312(1) 0.071(4) Uij ? ?
C(1) 0.010(1) 0.6475(8) 0.308(1) 0.055(4) Uij ? ?
C(2) 0.198(1) 0.6664(8) 0.418(1) 0.061(5) Uij ? ?
C(3) 0.082(1) 0.5707(8) 0.040(1) 0.066(5) Uij ? ?
C(4) 0.282(1) 0.5775(8) 0.095(1) 0.060(5) Uij ? ?
C(5) 0.120(1) 0.4329(7) 0.331(1) 0.038(3) Uij ? ?
C(6) 0.117(1) 0.3753(8) 0.473(1) 0.055(4) Uij ? ?
C(7) 0.114(1) 0.4261(8) 0.560(1) 0.063(5) Uij ? ?
C(8) -0.043(1) 0.4095(8) 0.313(1) 0.059(4) Uij ? ?
C(9) -0.047(1) 0.345(1) 0.246(2) 0.091(6) Uij ? ?
C(10) 0.4449(9) 0.4647(6) 0.2942(9) 0.029(3) Uij ? ?
C(11) 0.619(1) 0.4791(8) 0.362(1) 0.051(4) Uij ? ?
C(12) 0.619(1) 0.5339(9) 0.299(1) 0.081(6) Uij ? ?
C(13) 0.586(1) 0.3847(8) 0.231(1) 0.061(5) Uij ? ?
C(14) 0.674(2) 0.328(1) 0.288(2) 0.102(7) Uij ? ?
C(15) 0.4597(10) 0.2862(7) 0.514(1) 0.038(3) Uij ? ?
C(16) 0.590(1) 0.2839(8) 0.686(1) 0.065(5) Uij ? ?
C(17) 0.692(1) 0.2289(10) 0.690(1) 0.085(6) Uij ? ?
C(18) 0.430(2) 0.238(1) 0.658(2) 0.124(9) Uij ? ?
C(19) 0.493(3) 0.173(2) 0.680(3) 0.24(2) Uij ? ?
C(20) 0.290(1) 0.2724(7) 0.098(1) 0.042(4) Uij ? ?
C(21) 0.354(1) 0.1977(9) -0.037(1) 0.076(5) Uij ? ?
C(22) 0.343(2) 0.126(1) -0.061(2) 0.101(7) Uij ? ?
C(23) 0.160(1) 0.2559(9) -0.064(1) 0.066(5) Uij ? ?
C(24) 0.096(1) 0.221(1) -0.039(2) 0.090(6) Uij ? ?
C(25) 0.632(1) 0.1151(8) 0.292(1) 0.053(4) Uij ? ?
C(26) 0.826(2) 0.091(1) 0.363(2) 0.110(8) Uij ? ?
C(27) 0.862(2) 0.130(2) 0.316(3) 0.20(1) Uij ? ?
C(28) 0.735(1) 0.0272(10) 0.201(2) 0.086(6) Uij ? ?
C(29) 0.720(2) 0.052(1) 0.099(2) 0.135(9) Uij ? ?
C(30) 0.303(1) 0.1051(8) 0.315(1) 0.051(4) Uij ? ?
C(31) 0.303(2) -0.003(1) 0.375(2) 0.099(7) Uij ? ?
C(32) 0.274(2) 0.010(1) 0.469(2) 0.16(1) Uij ? ?
C(33) 0.142(2) 0.072(1) 0.241(2) 0.098(7) Uij ? ?
C(34) 0.145(2) 0.037(1) 0.137(2) 0.15(1) Uij ? ?
H(1) -0.0146 0.6843 0.3515 0.0661 Uij ? ?
H(2) 0.0095 0.6646 0.2471 0.0661 Uij ? ?
H(3) -0.0350 0.6193 0.2900 0.0661 Uij ? ?
H(4) 0.2674 0.6499 0.4659 0.0731 Uij ? ?
H(5) 0.2025 0.6839 0.3592 0.0731 Uij ? ?
H(6) 0.1565 0.7015 0.4509 0.0731 Uij ? ?
H(7) 0.0174 0.5832 0.0547 0.0794 Uij ? ?
H(8) 0.0736 0.5954 -0.0178 0.0794 Uij ? ?
H(9) 0.1021 0.5235 0.0238 0.0794 Uij ? ?
H(10) 0.3081 0.5307 0.0788 0.0726 Uij ? ?
H(11) 0.2541 0.6026 0.0326 0.0726 Uij ? ?
H(12) 0.3371 0.5928 0.1430 0.0726 Uij ? ?
H(13) 0.0795 0.3454 0.4758 0.0655 Uij ? ?
H(14) 0.1886 0.3503 0.4816 0.0655 Uij ? ?
H(15) -0.0789 0.4131 0.3619 0.0711 Uij ? ?
H(16) -0.0758 0.4479 0.2699 0.0711 Uij ? ?
H(17) 0.1458 0.4035 0.6248 0.0761 Uij ? ?
H(18) 0.1508 0.4565 0.5582 0.0761 Uij ? ?
H(19) 0.0424 0.4508 0.5534 0.0761 Uij ? ?
H(20) -0.1186 0.3469 0.2099 0.1090 Uij ? ?
H(21) -0.0116 0.3416 0.1966 0.1090 Uij ? ?
H(22) -0.0139 0.3066 0.2889 0.1090 Uij ? ?
H(23) 0.5987 0.4994 0.4210 0.0614 Uij ? ?
H(24) 0.6881 0.4484 0.3843 0.0614 Uij ? ?
H(25) 0.5296 0.3672 0.1906 0.0735 Uij ? ?
H(26) 0.6096 0.4025 0.1869 0.0735 Uij ? ?
H(27) 0.6670 0.5573 0.3415 0.0972 Uij ? ?
H(28) 0.6396 0.5138 0.2404 0.0972 Uij ? ?
H(29) 0.5500 0.5649 0.2768 0.0972 Uij ? ?
H(30) 0.6520 0.3095 0.3339 0.1222 Uij ? ?
H(31) 0.6943 0.2936 0.2397 0.1222 Uij ? ?
H(32) 0.7322 0.3438 0.3275 0.1222 Uij ? ?
H(33) 0.5930 0.3249 0.6654 0.0776 Uij ? ?
H(34) 0.5821 0.2901 0.7529 0.0776 Uij ? ?
H(35) 0.4216 0.2628 0.7197 0.1489 Uij ? ?
H(36) 0.3629 0.2391 0.6096 0.1489 Uij ? ?
H(37) 0.6903 0.1879 0.7117 0.1015 Uij ? ?
H(38) 0.6999 0.2219 0.6226 0.1015 Uij ? ?
H(39) 0.7497 0.2422 0.7378 0.1015 Uij ? ?
H(40) 0.4599 0.1495 0.7075 0.2829 Uij ? ?
H(41) 0.5039 0.1497 0.6180 0.2829 Uij ? ?
H(42) 0.5592 0.1728 0.7298 0.2829 Uij ? ?
H(43) 0.3483 0.2163 -0.0988 0.0910 Uij ? ?
H(44) 0.4206 0.1951 0.0135 0.0910 Uij ? ?
H(45) 0.1272 0.3033 -0.0602 0.0791 Uij ? ?
H(46) 0.1607 0.2429 -0.1331 0.0791 Uij ? ?
H(47) 0.2766 0.1283 -0.1120 0.1217 Uij ? ?
H(48) 0.3980 0.0990 -0.0868 0.1217 Uij ? ?
H(49) 0.3478 0.1074 0.0007 0.1217 Uij ? ?
H(50) 0.0935 0.2336 0.0300 0.1086 Uij ? ?
H(51) 0.0265 0.2334 -0.0867 0.1086 Uij ? ?
H(52) 0.1267 0.1732 -0.0430 0.1086 Uij ? ?
H(53) 0.8127 0.1131 0.4241 0.1318 Uij ? ?
H(54) 0.8779 0.0478 0.3806 0.1318 Uij ? ?
H(55) 0.8037 -0.0044 0.2236 0.1034 Uij ? ?
H(56) 0.6837 0.0049 0.1922 0.1034 Uij ? ?
H(57) 0.9249 0.1381 0.3628 0.2402 Uij ? ?
H(58) 0.8756 0.1075 0.2546 0.2402 Uij ? ?
H(59) 0.8093 0.1728 0.2969 0.2402 Uij ? ?
H(60) 0.7727 0.0727 0.1058 0.1628 Uij ? ?
H(61) 0.7238 0.0155 0.0502 0.1628 Uij ? ?
H(62) 0.6521 0.0848 0.0762 0.1628 Uij ? ?
H(63) 0.2790 -0.0390 0.3363 0.1183 Uij ? ?
H(64) 0.3772 -0.0143 0.3927 0.1183 Uij ? ?
H(65) 0.1042 0.0529 0.2692 0.1171 Uij ? ?
H(66) 0.1067 0.1190 0.2307 0.1171 Uij ? ?
H(67) 0.2974 0.0467 0.5076 0.1920 Uij ? ?
H(68) 0.1996 0.0215 0.4514 0.1920 Uij ? ?
H(69) 0.3064 -0.0293 0.5101 0.1920 Uij ? ?
H(70) 0.0752 0.0440 0.0901 0.1792 Uij ? ?
H(71) 0.1830 0.0558 0.1083 0.1792 Uij ? ?
H(72) 0.1792 -0.0100 0.1463 0.1792 Uij ? ?

loop_
_atom_type_symbol
_atom_type_oxidation_number
_atom_type_number_in_cell
_atom_type_scat_dispersion_real
_atom_type_scat_dispersion_imag
_atom_type_scat_source
Ru 0 6 -1.259 0.836 'International Tables'
C 0 68 0.003 0.002 'International Tables'
S 0 28 0.125 0.123 'International Tables'
O 0 4 0.011 0.006 'International Tables'
H 0 144 0.000 0.000 'International Tables'
N 0 12 0.006 0.003 'International Tables'
I 0 12 -0.474 1.812 'International Tables'

loop_
_geom_angle_atom_site_label_1
_geom_angle_atom_site_label_2
_geom_angle_atom_site_label_3
_geom_angle
_geom_angle_site_symmetry_1
_geom_angle_site_symmetry_2
_geom_angle_site_symmetry_3
_geom_angle_publ_flag
I(1) I(2) I(3) 178.24(7) ? ? ? yes
I(4) I(5) I(6) 176.47(8) ? ? ? yes
S(1) Ru(1) S(2) 93.6(1) ? ? ? yes
S(1) Ru(1) S(3) 88.3(1) ? ? ? yes
S(1) Ru(1) S(4) 92.1(1) ? ? ? yes
S(1) Ru(1) S(5) 96.2(1) ? ? ? yes
S(1) Ru(1) S(6) 167.0(1) ? ? ? yes
S(2) Ru(1) S(3) 99.0(1) ? ? ? yes
S(2) Ru(1) S(4) 169.8(1) ? ? ? yes
S(2) Ru(1) S(5) 93.2(1) ? ? ? yes
S(2) Ru(1) S(6) 94.5(1) ? ? ? yes
S(3) Ru(1) S(4) 72.7(1) ? ? ? yes
S(3) Ru(1) S(5) 166.7(1) ? ? ? yes
S(3) Ru(1) S(6) 100.5(1) ? ? ? yes
S(4) Ru(1) S(5) 94.6(1) ? ? ? yes
S(4) Ru(1) S(6) 81.6(1) ? ? ? yes
S(5) Ru(1) S(6) 73.2(1) ? ? ? yes
Ru(3) Ru(2) S(4) 138.95(9) ? ? ? yes
Ru(3) Ru(2) S(6) 140.49(10) ? ? ? yes
Ru(3) Ru(2) S(7) 87.95(9) ? ? ? yes
Ru(3) Ru(2) S(8) 52.03(10) ? ? ? yes
Ru(3) Ru(2) S(9) 89.43(10) ? ? ? yes
Ru(3) Ru(2) S(10) 52.25(10) ? ? ? yes
S(4) Ru(2) S(6) 80.6(1) ? ? ? yes
S(4) Ru(2) S(7) 83.6(1) ? ? ? yes
S(4) Ru(2) S(8) 87.1(1) ? ? ? yes
S(4) Ru(2) S(9) 98.1(1) ? ? ? yes
S(4) Ru(2) S(10) 167.3(1) ? ? ? yes
S(6) Ru(2) S(7) 99.6(1) ? ? ? yes
S(6) Ru(2) S(8) 166.8(1) ? ? ? yes
S(6) Ru(2) S(9) 82.7(1) ? ? ? yes
S(6) Ru(2) S(10) 88.5(1) ? ? ? yes
S(7) Ru(2) S(8) 74.3(1) ? ? ? yes
S(7) Ru(2) S(9) 177.3(1) ? ? ? yes
S(7) Ru(2) S(10) 104.9(1) ? ? ? yes
S(8) Ru(2) S(9) 103.7(1) ? ? ? yes
S(8) Ru(2) S(10) 104.3(1) ? ? ? yes
S(9) Ru(2) S(10) 73.8(1) ? ? ? yes
Ru(2) Ru(3) S(8) 52.42(9) ? ? ? yes
Ru(2) Ru(3) S(10) 52.31(9) ? ? ? yes
Ru(2) Ru(3) S(11) 97.1(1) ? ? ? yes
Ru(2) Ru(3) S(12) 137.5(1) ? ? ? yes
Ru(2) Ru(3) S(13) 139.8(1) ? ? ? yes
Ru(2) Ru(3) S(14) 96.8(1) ? ? ? yes
S(8) Ru(3) S(10) 104.7(1) ? ? ? yes
S(8) Ru(3) S(11) 104.7(1) ? ? ? yes
S(8) Ru(3) S(12) 169.3(1) ? ? ? yes
S(8) Ru(3) S(13) 87.6(1) ? ? ? yes
S(8) Ru(3) S(14) 84.2(1) ? ? ? yes
S(10) Ru(3) S(11) 85.8(1) ? ? ? yes
S(10) Ru(3) S(12) 85.5(1) ? ? ? yes
S(10) Ru(3) S(13) 166.3(2) ? ? ? yes
S(10) Ru(3) S(14) 102.4(1) ? ? ? yes
S(11) Ru(3) S(12) 72.3(1) ? ? ? yes
S(11) Ru(3) S(13) 97.0(1) ? ? ? yes
S(11) Ru(3) S(14) 166.2(1) ? ? ? yes
S(12) Ru(3) S(13) 82.6(2) ? ? ? yes
S(12) Ru(3) S(14) 97.0(1) ? ? ? yes
S(13) Ru(3) S(14) 72.4(1) ? ? ? yes
Ru(1) S(1) O(1) 115.4(4) ? ? ? yes
Ru(1) S(1) C(1) 115.1(5) ? ? ? yes
Ru(1) S(1) C(2) 112.5(5) ? ? ? yes
O(1) S(1) C(1) 106.3(6) ? ? ? yes
O(1) S(1) C(2) 107.0(6) ? ? ? yes
C(1) S(1) C(2) 99.0(7) ? ? ? yes
Ru(1) S(2) O(2) 118.4(5) ? ? ? yes
Ru(1) S(2) C(3) 110.4(6) ? ? ? yes
Ru(1) S(2) C(4) 114.0(6) ? ? ? yes
O(2) S(2) C(3) 106.8(7) ? ? ? yes
O(2) S(2) C(4) 105.2(7) ? ? ? yes
C(3) S(2) C(4) 100.2(7) ? ? ? yes
Ru(1) S(3) C(5) 88.3(5) ? ? ? yes
Ru(1) S(4) Ru(2) 97.3(1) ? ? ? yes
Ru(1) S(4) C(5) 85.9(5) ? ? ? yes
Ru(2) S(4) C(5) 103.1(4) ? ? ? yes
Ru(1) S(5) C(10) 90.0(4) ? ? ? yes
Ru(1) S(6) Ru(2) 98.8(1) ? ? ? yes
Ru(1) S(6) C(10) 85.7(4) ? ? ? yes
Ru(2) S(6) C(10) 107.9(4) ? ? ? yes
Ru(2) S(7) C(15) 87.3(5) ? ? ? yes
Ru(2) S(8) Ru(3) 75.5(1) ? ? ? yes
Ru(2) S(8) C(15) 88.0(4) ? ? ? yes
Ru(3) S(8) C(15) 102.7(4) ? ? ? yes
Ru(2) S(9) C(20) 88.4(5) ? ? ? yes
Ru(2) S(10) Ru(3) 75.4(1) ? ? ? yes
Ru(2) S(10) C(20) 88.6(5) ? ? ? yes
Ru(3) S(10) C(20) 100.9(5) ? ? ? yes
Ru(3) S(11) C(25) 87.5(5) ? ? ? yes
Ru(3) S(12) C(25) 88.5(5) ? ? ? yes
Ru(3) S(13) C(30) 87.6(5) ? ? ? yes
Ru(3) S(14) C(30) 87.5(5) ? ? ? yes
C(5) N(1) C(6) 123(1) ? ? ? yes
C(5) N(1) C(8) 120(1) ? ? ? yes
C(6) N(1) C(8) 116(1) ? ? ? yes
C(10) N(2) C(11) 118(1) ? ? ? yes
C(10) N(2) C(13) 124(1) ? ? ? yes
C(11) N(2) C(13) 115(1) ? ? ? yes
C(15) N(3) C(16) 120(1) ? ? ? yes
C(15) N(3) C(18) 121(1) ? ? ? yes
C(16) N(3) C(18) 115(1) ? ? ? yes
C(20) N(4) C(21) 124(1) ? ? ? yes
C(20) N(4) C(23) 117(1) ? ? ? yes
C(21) N(4) C(23) 117(1) ? ? ? yes
C(25) N(5) C(26) 122(1) ? ? ? yes
C(25) N(5) C(28) 119(1) ? ? ? yes
C(26) N(5) C(28) 118(1) ? ? ? yes
C(30) N(6) C(31) 121(1) ? ? ? yes
C(30) N(6) C(33) 120(1) ? ? ? yes
C(31) N(6) C(33) 117(1) ? ? ? yes
S(3) C(5) S(4) 111.0(7) ? ? ? yes
S(3) C(5) N(1) 127(1) ? ? ? yes
S(4) C(5) N(1) 121(1) ? ? ? yes
N(1) C(6) C(7) 112(1) ? ? ? yes
N(1) C(8) C(9) 109(1) ? ? ? yes
S(5) C(10) S(6) 111.1(7) ? ? ? yes
S(5) C(10) N(2) 125.8(10) ? ? ? yes
S(6) C(10) N(2) 123.1(9) ? ? ? yes
N(2) C(11) C(12) 110(1) ? ? ? yes
N(2) C(13) C(14) 115(1) ? ? ? yes
S(7) C(15) S(8) 110.1(7) ? ? ? yes
S(7) C(15) N(3) 128(1) ? ? ? yes
S(8) C(15) N(3) 120(1) ? ? ? yes
N(3) C(16) C(17) 111(1) ? ? ? yes
N(3) C(18) C(19) 101(2) ? ? ? yes
S(9) C(20) S(10) 109.1(8) ? ? ? yes
S(9) C(20) N(4) 128(1) ? ? ? yes
S(10) C(20) N(4) 121(1) ? ? ? yes
N(4) C(21) C(22) 111(1) ? ? ? yes
N(4) C(23) C(24) 116(1) ? ? ? yes
S(11) C(25) S(12) 111.6(9) ? ? ? yes
S(11) C(25) N(5) 123(1) ? ? ? yes
S(12) C(25) N(5) 124(1) ? ? ? yes
N(5) C(26) C(27) 106(2) ? ? ? yes
N(5) C(28) C(29) 114(1) ? ? ? yes
S(13) C(30) S(14) 112.3(9) ? ? ? yes
S(13) C(30) N(6) 124(1) ? ? ? yes
S(14) C(30) N(6) 123(1) ? ? ? yes
N(6) C(31) C(32) 107(1) ? ? ? yes
N(6) C(33) C(34) 109(1) ? ? ? yes

loop_
_geom_bond_atom_site_label_1
_geom_bond_atom_site_label_2
_geom_bond_distance
_geom_bond_site_symmetry_1
_geom_bond_site_symmetry_2
_geom_bond_publ_flag
I(1) I(2) 2.909(3) ? ? yes
I(2) I(3) 2.884(2) ? ? yes
I(4) I(5) 2.905(3) ? ? yes
I(5) I(6) 2.940(3) ? ? yes
Ru(1) S(1) 2.287(4) ? ? yes
Ru(1) S(2) 2.261(4) ? ? yes
Ru(1) S(3) 2.411(4) ? ? yes
Ru(1) S(4) 2.429(4) ? ? yes
Ru(1) S(5) 2.371(4) ? ? yes
Ru(1) S(6) 2.424(4) ? ? yes
Ru(2) Ru(3) 2.826(2) ? ? yes
Ru(2) S(4) 2.476(4) ? ? yes
Ru(2) S(6) 2.426(4) ? ? yes
Ru(2) S(7) 2.418(4) ? ? yes
Ru(2) S(8) 2.313(4) ? ? yes
Ru(2) S(9) 2.411(4) ? ? yes
Ru(2) S(10) 2.310(4) ? ? yes
Ru(3) S(8) 2.301(4) ? ? yes
Ru(3) S(10) 2.309(4) ? ? yes
Ru(3) S(11) 2.408(4) ? ? yes
Ru(3) S(12) 2.393(4) ? ? yes
Ru(3) S(13) 2.398(4) ? ? yes
Ru(3) S(14) 2.406(4) ? ? yes
S(1) O(1) 1.474(9) ? ? yes
S(1) C(1) 1.78(2) ? ? yes
S(1) C(2) 1.77(2) ? ? yes
S(2) O(2) 1.47(1) ? ? yes
S(2) C(3) 1.76(2) ? ? yes
S(2) C(4) 1.76(2) ? ? yes
S(3) C(5) 1.70(1) ? ? yes
S(4) C(5) 1.78(1) ? ? yes
S(5) C(10) 1.68(1) ? ? yes
S(6) C(10) 1.79(1) ? ? yes
S(7) C(15) 1.68(1) ? ? yes
S(8) C(15) 1.80(1) ? ? yes
S(9) C(20) 1.67(1) ? ? yes
S(10) C(20) 1.81(1) ? ? yes
S(11) C(25) 1.72(2) ? ? yes
S(12) C(25) 1.70(1) ? ? yes
S(13) C(30) 1.71(1) ? ? yes
S(14) C(30) 1.70(2) ? ? yes
N(1) C(5) 1.30(2) ? ? yes
N(1) C(6) 1.47(2) ? ? yes
N(1) C(8) 1.50(2) ? ? yes
N(2) C(10) 1.31(1) ? ? yes
N(2) C(11) 1.50(2) ? ? yes
N(2) C(13) 1.48(2) ? ? yes
N(3) C(15) 1.30(2) ? ? yes
N(3) C(16) 1.50(2) ? ? yes
N(3) C(18) 1.60(2) ? ? yes
N(4) C(20) 1.33(2) ? ? yes
N(4) C(21) 1.46(2) ? ? yes
N(4) C(23) 1.48(2) ? ? yes
N(5) C(25) 1.32(2) ? ? yes
N(5) C(26) 1.50(2) ? ? yes
N(5) C(28) 1.50(2) ? ? yes
N(6) C(30) 1.33(2) ? ? yes
N(6) C(31) 1.53(2) ? ? yes
N(6) C(33) 1.47(2) ? ? yes
C(6) C(7) 1.49(2) ? ? yes
C(8) C(9) 1.53(2) ? ? yes
C(11) C(12) 1.51(2) ? ? yes
C(13) C(14) 1.48(2) ? ? yes
C(16) C(17) 1.51(2) ? ? yes
C(18) C(19) 1.37(4) ? ? yes
C(21) C(22) 1.52(2) ? ? yes
C(23) C(24) 1.47(2) ? ? yes
C(26) C(27) 1.41(3) ? ? yes
C(28) C(29) 1.47(3) ? ? yes
C(31) C(32) 1.43(3) ? ? yes
C(33) C(34) 1.51(3) ? ? yes
